data_9002258
loop_
_publ_author_name
'Camara, F.'
'Ottolini, L.'

_publ_section_title
;
 New data on the crystal-chemistry of fluoborite
 by means of SREF, SIMS and EMP analysis
 Sample: Fbor HV-43 n.3
;
_journal_name_full 'American Mineralogist'
_journal_page_first 103
_journal_page_last 107
_journal_volume 85
_journal_year 2000
_chemical_formula_sum 'B F3 H3 Mg3 O3'
_chemical_name_mineral Fluoborite
_space_group_IT_number 176
_symmetry_space_group_name_Hall '-P 6c'
_symmetry_space_group_name_H-M 'P 63/m'
_cell_angle_alpha 90
_cell_angle_beta 90
_cell_angle_gamma 120
_cell_length_a 8.8602
_cell_length_b 8.8602
_cell_length_c 3.1021
_cell_formula_units_Z 2
_cell_volume 210.898
_database_code_amcsd 0002342
_exptl_crystal_density_diffrn 3.019
_cod_original_formula_sum 'B Mg3 H3 O3 F3'
_cod_database_code 9002258

loop_
_space_group_symop_operation_xyz
x,y,z
-x+y,-x,1/2-z
x-y,x,1/2+z
y,-x+y,-z
-y,x-y,z
x,y,1/2-z
-x,-y,1/2+z
x-y,x,-z
-x+y,-x,z
-y,x-y,1/2-z
y,-x+y,1/2+z
-x,-y,-z

loop_
_atom_site_aniso_label
_atom_site_aniso_U_11
_atom_site_aniso_U_22
_atom_site_aniso_U_33
_atom_site_aniso_U_12
_atom_site_aniso_U_13
_atom_site_aniso_U_23
B 0.00462 0.00462 0.00453 0.00230 0.00000 0.00000
Mg 0.00719 0.00629 0.00607 0.00364 0.00000 0.00000
O 0.00611 0.00480 0.00720 0.00206 0.00000 0.00000
F 0.01655 0.01005 0.00771 0.00916 0.00000 0.00000

loop_
_atom_site_label
_atom_site_fract_x
_atom_site_fract_y
_atom_site_fract_z
_atom_site_U_iso_or_equiv
B 0.66667 0.33333 0.75000 ?
Mg 0.36902 0.03119 0.25000 ?
H 0.16700 0.11100 0.25000 0.05497
O 0.55233 0.15487 0.75000 ?
F 0.29646 0.20828 0.25000 ?

loop_
_cod_related_entry_id
_cod_related_entry_database
_cod_related_entry_code
1 AMCSD 0002342
